data_2219953
loop_
_publ_author_name
'Choi, Hong Dae'
'Seo, Pil Ja'
'Son, Byeng Wha'
'Lee, Uk'

_publ_section_title
;
 Isopropyl 2-(4,6-dimethyl-3-methylsulfinyl-1-benzofuran-2-yl)acetate
;
_journal_coeditor_code NG2503
_journal_issue 11
_journal_name_full 'Acta Crystallographica Section E'
_journal_page_first o2203
_journal_paper_doi 10.1107/S1600536808034466
_journal_volume 64
_journal_year 2008
_chemical_formula_iupac 'C16 H20 O4 S'
_chemical_formula_moiety 'C16 H20 O4 S'
_chemical_formula_sum 'C16 H20 O4 S'
_chemical_formula_weight 308.38
_chemical_name_systematic
;
Isopropyl 2-(4,6-dimethyl-3-methylsulfinyl-1-benzofuran-2-yl)acetate
;
_space_group_IT_number 2
_symmetry_cell_setting triclinic
_symmetry_space_group_name_Hall '-P 1'
_symmetry_space_group_name_H-M 'P -1'
_atom_sites_solution_hydrogens difmap
_atom_sites_solution_primary direct
_atom_sites_solution_secondary difmap
_cell_angle_alpha 81.403(3)
_cell_angle_beta 77.205(3)
_cell_angle_gamma 83.167(4)
_cell_formula_units_Z 2
_cell_length_a 6.3080(10)
_cell_length_b 11.340(2)
_cell_length_c 11.506(2)
_cell_measurement_reflns_used 2459
_cell_measurement_temperature 298(2)
_cell_measurement_theta_max 28.02
_cell_measurement_theta_min 2.41
_cell_volume 790.4(2)
_computing_cell_refinement 'SAINT (Bruker, 2001)'
_computing_data_collection 'SMART (Bruker, 2001)'
_computing_data_reduction 'SAINT (Bruker, 2001)'
_computing_molecular_graphics 'ORTEP-3 (Farrugia, 1997) and DIAMOND (Brandenburg, 1998)'
_computing_publication_material 'SHELXL97 (Sheldrick, 2008)'
_computing_structure_refinement 'SHELXL97 (Sheldrick, 2008)'
_computing_structure_solution 'SHELXS97 (Sheldrick, 2008)'
_diffrn_ambient_temperature 298(2)
_diffrn_detector_area_resol_mean 10.0
_diffrn_measured_fraction_theta_full 0.989
_diffrn_measured_fraction_theta_max 0.989
_diffrn_measurement_device_type 'Bruker SMART CCD'
_diffrn_measurement_method '\f and \w'
_diffrn_radiation_monochromator graphite
_diffrn_radiation_source 'fine-focus sealed tube'
_diffrn_radiation_type MoK\a
_diffrn_radiation_wavelength 0.71073
_diffrn_reflns_av_R_equivalents 0.0438
_diffrn_reflns_av_sigmaI/netI 0.0388
_diffrn_reflns_limit_h_max 7
_diffrn_reflns_limit_h_min -6
_diffrn_reflns_limit_k_max 13
_diffrn_reflns_limit_k_min -8
_diffrn_reflns_limit_l_max 13
_diffrn_reflns_limit_l_min -13
_diffrn_reflns_number 4195
_diffrn_reflns_theta_full 25.00
_diffrn_reflns_theta_max 25.00
_diffrn_reflns_theta_min 2.41
_exptl_absorpt_coefficient_mu 0.217
_exptl_absorpt_correction_type none
_exptl_crystal_colour colorless
_exptl_crystal_density_diffrn 1.296
_exptl_crystal_density_method 'not measured'
_exptl_crystal_description block
_exptl_crystal_F_000 328
_exptl_crystal_size_max 0.40
_exptl_crystal_size_mid 0.30
_exptl_crystal_size_min 0.10
_refine_diff_density_max 0.401
_refine_diff_density_min -0.267
_refine_ls_extinction_method none
_refine_ls_goodness_of_fit_ref 1.055
_refine_ls_hydrogen_treatment constr
_refine_ls_matrix_type full
_refine_ls_number_parameters 202
_refine_ls_number_reflns 2760
_refine_ls_number_restraints 7
_refine_ls_restrained_S_all 1.054
_refine_ls_R_factor_all 0.0524
_refine_ls_R_factor_gt 0.0429
_refine_ls_shift/su_max_lt 0.001
_refine_ls_shift/su_mean 0.000
_refine_ls_structure_factor_coef Fsqd
_refine_ls_weighting_details 'calc w=1/[\s^2^(Fo^2^)+(0.0676P)^2^+0.1659P] where P=(Fo^2^+2Fc^2^)/3'
_refine_ls_weighting_scheme calc
_refine_ls_wR_factor_gt 0.1174
_refine_ls_wR_factor_ref 0.1259
_reflns_number_gt 2270
_reflns_number_total 2760
_reflns_threshold_expression I>2\s(I)
_cod_data_source_file ng2503.cif
_cod_data_source_block I
_cod_database_code 2219953
_cod_database_fobs_code 2219953

loop_
_symmetry_equiv_pos_as_xyz
'x, y, z'
'-x, -y, -z'

loop_
_atom_site_type_symbol
_atom_site_label
_atom_site_fract_x
_atom_site_fract_y
_atom_site_fract_z
_atom_site_U_iso_or_equiv
_atom_site_adp_type
_atom_site_calc_flag
_atom_site_refinement_flags
_atom_site_occupancy
S S 0.14112(9) 0.43525(5) 0.31658(6) 0.0639(2) Uani d D 1
O O1 0.2743(2) 0.14311(12) 0.15511(12) 0.0528(4) Uani d . 1
O O2 -0.2895(2) 0.15214(13) 0.49041(11) 0.0503(4) Uani d . 1
O O3 0.0716(2) 0.13761(14) 0.48320(14) 0.0612(4) Uani d . 1
O O4A -0.0855(3) 0.41447(18) 0.37312(18) 0.0742(5) Uani d PD 0.90
O O4B 0.082(3) 0.5555(7) 0.2602(15) 0.086(5) Uani d PDU 0.10
C C1 0.2493(3) 0.31729(18) 0.22999(17) 0.0471(5) Uani d . 1
C C2 0.4558(3) 0.30687(18) 0.14521(17) 0.0480(5) Uani d . 1
C C3 0.6322(3) 0.3783(2) 0.10060(19) 0.0573(5) Uani d . 1
C C4 0.8036(4) 0.3295(3) 0.0188(2) 0.0697(7) Uani d . 1
H H4 0.9231 0.3739 -0.0118 0.084 Uiso calc R 1
C C5 0.8091(4) 0.2190(3) -0.0207(2) 0.0705(7) Uani d . 1
C C6 0.6334(3) 0.1514(2) 0.0214(2) 0.0634(6) Uani d . 1
H H6 0.6307 0.0778 -0.0044 0.076 Uiso calc R 1
C C7 0.4621(3) 0.19809(19) 0.10351(17) 0.0504(5) Uani d . 1
C C8 0.1482(3) 0.21824(18) 0.23284(17) 0.0478(5) Uani d . 1
C C9 -0.0638(3) 0.1747(2) 0.30051(18) 0.0538(5) Uani d . 1
H H9A -0.0826 0.1005 0.2732 0.065 Uiso calc R 1
H H9B -0.1814 0.2330 0.2825 0.065 Uiso calc R 1
C C10 -0.0808(3) 0.15375(17) 0.43450(18) 0.0461(4) Uani d . 1
C C11 -0.3372(3) 0.13159(19) 0.62208(17) 0.0523(5) Uani d . 1
H H11 -0.2126 0.0850 0.6498 0.063 Uiso calc R 1
C C12 -0.3741(5) 0.2506(2) 0.6681(2) 0.0836(8) Uani d . 1
H H12A -0.4951 0.2967 0.6402 0.100 Uiso calc R 1
H H12B -0.2455 0.2927 0.6393 0.100 Uiso calc R 1
H H12C -0.4055 0.2389 0.7543 0.100 Uiso calc R 1
C C13 -0.5315(4) 0.0596(2) 0.6574(2) 0.0671(6) Uani d . 1
H H13A -0.4967 -0.0144 0.6234 0.080 Uiso calc R 1
H H13B -0.6524 0.1041 0.6280 0.080 Uiso calc R 1
H H13C -0.5699 0.0430 0.7434 0.080 Uiso calc R 1
C C14 0.6363(4) 0.4994(2) 0.1375(2) 0.0748(7) Uani d . 1
H H14A 0.7017 0.4908 0.2065 0.112 Uiso calc R 1
H H14B 0.4898 0.5360 0.1571 0.112 Uiso calc R 1
H H14C 0.7199 0.5488 0.0725 0.112 Uiso calc R 1
C C15 1.0074(4) 0.1738(4) -0.1096(3) 0.1018(11) Uani d . 1
H H15A 0.9817 0.0989 -0.1311 0.153 Uiso calc R 1
H H15B 1.1329 0.1626 -0.0735 0.153 Uiso calc R 1
H H15C 1.0327 0.2313 -0.1804 0.153 Uiso calc R 1
C C16 0.3028(4) 0.3962(2) 0.4279(2) 0.0661(6) Uani d . 1
H H16A 0.2627 0.4515 0.4863 0.099 Uiso calc R 1
H H16B 0.4543 0.3996 0.3905 0.099 Uiso calc R 1
H H16C 0.2784 0.3166 0.4669 0.099 Uiso calc R 1

loop_
_atom_site_aniso_label
_atom_site_aniso_U_11
_atom_site_aniso_U_22
_atom_site_aniso_U_33
_atom_site_aniso_U_12
_atom_site_aniso_U_13
_atom_site_aniso_U_23
S 0.0584(4) 0.0639(4) 0.0712(4) 0.0072(3) -0.0154(3) -0.0215(3)
O1 0.0453(8) 0.0637(9) 0.0494(8) -0.0128(6) 0.0000(6) -0.0156(6)
O2 0.0364(7) 0.0699(9) 0.0424(7) -0.0089(6) -0.0025(6) -0.0057(6)
O3 0.0408(8) 0.0785(10) 0.0620(9) -0.0078(7) -0.0115(7) 0.0015(7)
O4A 0.0467(10) 0.0921(14) 0.0844(13) 0.0064(9) -0.0059(9) -0.0346(10)
O4B 0.088(9) 0.086(8) 0.088(9) -0.014(7) -0.012(7) -0.027(7)
C1 0.0400(10) 0.0573(12) 0.0441(10) -0.0055(8) -0.0075(8) -0.0074(8)
C2 0.0408(10) 0.0620(12) 0.0406(10) -0.0089(9) -0.0087(8) -0.0012(9)
C3 0.0474(11) 0.0727(14) 0.0510(12) -0.0190(10) -0.0111(9) 0.0069(10)
C4 0.0452(12) 0.108(2) 0.0529(13) -0.0264(12) -0.0032(10) 0.0042(13)
C5 0.0440(12) 0.116(2) 0.0469(12) -0.0070(12) 0.0000(10) -0.0109(13)
C6 0.0504(12) 0.0878(17) 0.0509(12) -0.0058(11) -0.0005(10) -0.0202(11)
C7 0.0400(10) 0.0681(13) 0.0420(10) -0.0106(9) -0.0043(8) -0.0051(9)
C8 0.0392(10) 0.0619(12) 0.0413(10) -0.0055(9) -0.0033(8) -0.0102(9)
C9 0.0402(10) 0.0725(14) 0.0492(11) -0.0129(9) -0.0039(9) -0.0116(10)
C10 0.0363(10) 0.0491(11) 0.0521(11) -0.0078(8) -0.0054(8) -0.0065(8)
C11 0.0484(11) 0.0654(13) 0.0408(10) -0.0062(9) -0.0055(8) -0.0045(9)
C12 0.118(2) 0.0786(18) 0.0577(15) -0.0077(16) -0.0186(15) -0.0185(13)
C13 0.0555(13) 0.0899(17) 0.0500(12) -0.0156(12) 0.0016(10) -0.0021(11)
C14 0.0683(15) 0.0767(17) 0.0809(17) -0.0326(13) -0.0162(13) 0.0071(13)
C15 0.0542(15) 0.168(3) 0.0741(18) -0.0068(17) 0.0147(13) -0.0319(19)
C16 0.0635(14) 0.0744(15) 0.0670(14) -0.0040(11) -0.0174(11) -0.0257(12)

loop_
_atom_type_symbol
_atom_type_description
_atom_type_scat_dispersion_real
_atom_type_scat_dispersion_imag
_atom_type_scat_source
C C 0.0033 0.0016 'International Tables Vol C Tables 4.2.6.8 and 6.1.1.4'
H H 0.0000 0.0000 'International Tables Vol C Tables 4.2.6.8 and 6.1.1.4'
O O 0.0106 0.0060 'International Tables Vol C Tables 4.2.6.8 and 6.1.1.4'
S S 0.1246 0.1234 'International Tables Vol C Tables 4.2.6.8 and 6.1.1.4'

loop_
_geom_angle_atom_site_label_1
_geom_angle_atom_site_label_2
_geom_angle_atom_site_label_3
_geom_angle_site_symmetry_3
_geom_angle
O4B S O4A . 93.2(8)
O4B S C1 . 121.5(7)
O4A S C1 . 107.56(10)
O4B S C16 . 127.3(7)
O4A S C16 . 108.31(12)
C1 S C16 . 97.44(10)
C7 O1 C8 . 106.29(15)
C10 O2 C11 . 117.50(15)
C8 C1 C2 . 107.41(17)
C8 C1 S . 124.50(15)
C2 C1 S . 128.08(16)
C7 C2 C3 . 119.24(19)
C7 C2 C1 . 104.92(17)
C3 C2 C1 . 135.8(2)
C4 C3 C2 . 115.5(2)
C4 C3 C14 . 121.5(2)
C2 C3 C14 . 123.0(2)
C3 C4 C5 . 124.5(2)
C3 C4 H4 . 117.7
C5 C4 H4 . 117.7
C6 C5 C4 . 119.4(2)
C6 C5 C15 . 120.6(3)
C4 C5 C15 . 120.0(3)
C7 C6 C5 . 116.9(2)
C7 C6 H6 . 121.6
C5 C6 H6 . 121.6
O1 C7 C6 . 124.8(2)
O1 C7 C2 . 110.74(16)
C6 C7 C2 . 124.4(2)
C1 C8 O1 . 110.62(16)
C1 C8 C9 . 134.01(18)
O1 C8 C9 . 115.37(17)
C8 C9 C10 . 113.33(16)
C8 C9 H9A . 108.9
C10 C9 H9A . 108.9
C8 C9 H9B . 108.9
C10 C9 H9B . 108.9
H9A C9 H9B . 107.7
O3 C10 O2 . 125.19(18)
O3 C10 C9 . 124.88(17)
O2 C10 C9 . 109.90(16)
O3 C10 O3 2_556 79.52(13)
O2 C10 O3 2_556 83.17(11)
C9 C10 O3 2_556 107.38(13)
O2 C11 C12 . 108.31(17)
O2 C11 C13 . 105.86(16)
C12 C11 C13 . 114.3(2)
O2 C11 H11 . 109.4
C12 C11 H11 . 109.4
C13 C11 H11 . 109.4
C11 C12 H12A . 109.5
C11 C12 H12B . 109.5
H12A C12 H12B . 109.5
C11 C12 H12C . 109.5
H12A C12 H12C . 109.5
H12B C12 H12C . 109.5
C11 C13 H13A . 109.5
C11 C13 H13B . 109.5
H13A C13 H13B . 109.5
C11 C13 H13C . 109.5
H13A C13 H13C . 109.5
H13B C13 H13C . 109.5
C3 C14 H14A . 109.5
C3 C14 H14B . 109.5
H14A C14 H14B . 109.5
C3 C14 H14C . 109.5
H14A C14 H14C . 109.5
H14B C14 H14C . 109.5
C5 C15 H15A . 109.5
C5 C15 H15B . 109.5
H15A C15 H15B . 109.5
C5 C15 H15C . 109.5
H15A C15 H15C . 109.5
H15B C15 H15C . 109.5
S C16 H16A . 109.5
S C16 H16B . 109.5
H16A C16 H16B . 109.5
S C16 H16C . 109.5
H16A C16 H16C . 109.5
H16B C16 H16C . 109.5

loop_
_geom_bond_atom_site_label_1
_geom_bond_atom_site_label_2
_geom_bond_site_symmetry_2
_geom_bond_distance
C10 O3 2_556 3.295(2)
S O4B . 1.463(2)
S O4A . 1.464(2)
S C1 . 1.769(2)
S C16 . 1.783(2)
O1 C7 . 1.378(2)
O1 C8 . 1.382(2)
O2 C10 . 1.332(2)
O2 C11 . 1.466(2)
O3 C10 . 1.199(2)
C1 C8 . 1.349(3)
C1 C2 . 1.448(3)
C2 C7 . 1.382(3)
C2 C3 . 1.412(3)
C3 C4 . 1.387(3)
C3 C14 . 1.502(4)
C4 C5 . 1.389(4)
C4 H4 . 0.9300
C5 C6 . 1.380(3)
C5 C15 . 1.521(3)
C6 C7 . 1.379(3)
C6 H6 . 0.9300
C8 C9 . 1.490(3)
C9 C10 . 1.506(3)
C9 H9A . 0.9700
C9 H9B . 0.9700
C11 C12 . 1.497(3)
C11 C13 . 1.501(3)
C11 H11 . 0.9800
C12 H12A . 0.9600
C12 H12B . 0.9600
C12 H12C . 0.9600
C13 H13A . 0.9600
C13 H13B . 0.9600
C13 H13C . 0.9600
C14 H14A . 0.9600
C14 H14B . 0.9600
C14 H14C . 0.9600
C15 H15A . 0.9600
C15 H15B . 0.9600
C15 H15C . 0.9600
C16 H16A . 0.9600
C16 H16B . 0.9600
C16 H16C . 0.9600

loop_
_geom_hbond_atom_site_label_D
_geom_hbond_atom_site_label_H
_geom_hbond_atom_site_label_A
_geom_hbond_site_symmetry_A
_geom_hbond_distance_DH
_geom_hbond_distance_HA
_geom_hbond_distance_DA
_geom_hbond_angle_DHA
C9 H9B Cg 1_455 0.97 2.99 3.646(4) 126.3
C14 H14A O4A 1_655 0.96 2.57 3.504(3) 165.1
C15 H15C O4B 2_665 0.96 2.54 3.343(5) 141.8
C16 H16A O4A 2_566 0.96 2.39 3.333(3) 167.7
C16 H16A O4A 2_566 0.96 2.39 3.333(3) 167.7

loop_
_geom_torsion_atom_site_label_1
_geom_torsion_atom_site_label_2
_geom_torsion_atom_site_label_3
_geom_torsion_atom_site_label_4
_geom_torsion_site_symmetry_4
_geom_torsion
O4B S C1 C8 . -114.6(9)
O4A S C1 C8 . -9.3(2)
C16 S C1 C8 . 102.6(2)
O4B S C1 C2 . 65.6(9)
O4A S C1 C2 . 170.83(18)
C16 S C1 C2 . -77.2(2)
C8 C1 C2 C7 . -0.5(2)
S C1 C2 C7 . 179.39(15)
C8 C1 C2 C3 . 179.0(2)
S C1 C2 C3 . -1.2(4)
C7 C2 C3 C4 . -1.7(3)
C1 C2 C3 C4 . 179.0(2)
C7 C2 C3 C14 . 177.9(2)
C1 C2 C3 C14 . -1.5(4)
C2 C3 C4 C5 . 0.6(3)
C14 C3 C4 C5 . -179.0(2)
C3 C4 C5 C6 . 0.9(4)
C3 C4 C5 C15 . -179.2(2)
C4 C5 C6 C7 . -1.3(3)
C15 C5 C6 C7 . 178.8(2)
C8 O1 C7 C6 . 179.0(2)
C8 O1 C7 C2 . -1.0(2)
C5 C6 C7 O1 . -179.9(2)
C5 C6 C7 C2 . 0.2(3)
C3 C2 C7 O1 . -178.61(17)
C1 C2 C7 O1 . 0.9(2)
C3 C2 C7 C6 . 1.4(3)
C1 C2 C7 C6 . -179.1(2)
C2 C1 C8 O1 . -0.2(2)
S C1 C8 O1 . 179.98(13)
C2 C1 C8 C9 . 179.6(2)
S C1 C8 C9 . -0.2(3)
C7 O1 C8 C1 . 0.7(2)
C7 O1 C8 C9 . -179.11(17)
C1 C8 C9 C10 . -62.5(3)
O1 C8 C9 C10 . 117.28(19)
C11 O2 C10 O3 . 1.4(3)
C11 O2 C10 C9 . 179.47(16)
C11 O2 C10 O3 2_556 73.42(14)
C8 C9 C10 O3 . -21.3(3)
C8 C9 C10 O2 . 160.60(17)
C8 C9 C10 O3 2_556 -110.50(16)
C10 O2 C11 C12 . 92.1(2)
C10 O2 C11 C13 . -144.89(18)
